data_2218203
loop_
_publ_author_name
'Yang, Qian'
'Ye, Wei-Dong'
'Yuan, Jian-Yong'
'Nie, Jing-Jing'
'Xu, Duan-Jun'

_publ_section_title
;
 Eplerenone ethanol solvate
;
_journal_coeditor_code NG2439
_journal_issue 5
_journal_name_full 'Acta Crystallographica Section E'
_journal_page_first o829
_journal_paper_doi 10.1107/S1600536808009240
_journal_volume 64
_journal_year 2008
_chemical_formula_iupac 'C24 H30 O6, C2 H6 O'
_chemical_formula_moiety 'C24 H30 O6, C2 H6 O'
_chemical_formula_sum 'C26 H36 O7'
_chemical_formula_weight 460.55
_chemical_name_common 'Eplerenone ethanol solvate'
_chemical_name_systematic
;
7\a-(methoxycarbonyl)-3-oxo-9\a,11-epoxy-17\a-pregn-4-ene-21,17-carbolactone
ethanol solvate
;
_space_group_IT_number 19
_symmetry_cell_setting orthorhombic
_symmetry_space_group_name_Hall 'P 2ac 2ab'
_symmetry_space_group_name_H-M 'P 21 21 21'
_atom_sites_solution_hydrogens geom
_atom_sites_solution_primary direct
_atom_sites_solution_secondary difmap
_audit_creation_method SHELXL-97
_cell_angle_alpha 90.00
_cell_angle_beta 90.00
_cell_angle_gamma 90.00
_cell_formula_units_Z 4
_cell_length_a 8.3236(5)
_cell_length_b 12.8306(9)
_cell_length_c 23.3173(13)
_cell_measurement_reflns_used 4788
_cell_measurement_temperature 295(2)
_cell_measurement_theta_max 25.2
_cell_measurement_theta_min 3.2
_cell_volume 2490.2(3)
_computing_cell_refinement 'PROCESS-AUTO (Rigaku, 1998)'
_computing_data_collection 'PROCESS-AUTO (Rigaku, 1998)'
_computing_data_reduction 'CrystalStructure (Rigaku/MSC, 2002)'
_computing_molecular_graphics 'ORTEP-3 for Windows (Farrugia, 1997)'
_computing_publication_material 'WinGX (Farrugia, 1999)'
_computing_structure_refinement 'SHELXL97 (Sheldrick, 2008)'
_computing_structure_solution 'SIR92 (Altomare <i>et al.</i>,  1993)'
_diffrn_ambient_temperature 295(2)
_diffrn_measured_fraction_theta_full 0.998
_diffrn_measured_fraction_theta_max 0.998
_diffrn_measurement_device_type 'Rigaku R-AXIS RAPID IP'
_diffrn_measurement_method \w
_diffrn_radiation_monochromator graphite
_diffrn_radiation_source 'fine-focus sealed tube'
_diffrn_radiation_type MoK\a
_diffrn_radiation_wavelength 0.71073
_diffrn_reflns_av_R_equivalents 0.0535
_diffrn_reflns_av_sigmaI/netI 0.0275
_diffrn_reflns_limit_h_max 8
_diffrn_reflns_limit_h_min -9
_diffrn_reflns_limit_k_max 15
_diffrn_reflns_limit_k_min -15
_diffrn_reflns_limit_l_max 27
_diffrn_reflns_limit_l_min -27
_diffrn_reflns_number 19548
_diffrn_reflns_theta_full 25.20
_diffrn_reflns_theta_max 25.20
_diffrn_reflns_theta_min 3.01
_diffrn_standards_interval_count 0
_diffrn_standards_interval_time 0
_diffrn_standards_number 0
_exptl_absorpt_coefficient_mu 0.088
_exptl_absorpt_correction_type none
_exptl_crystal_colour colorless
_exptl_crystal_density_diffrn 1.228
_exptl_crystal_density_method 'not measured'
_exptl_crystal_description prism
_exptl_crystal_F_000 992
_exptl_crystal_size_max 0.20
_exptl_crystal_size_mid 0.16
_exptl_crystal_size_min 0.14
_refine_diff_density_max 0.297
_refine_diff_density_min -0.185
_refine_ls_extinction_method none
_refine_ls_goodness_of_fit_ref 1.052
_refine_ls_hydrogen_treatment constr
_refine_ls_matrix_type full
_refine_ls_number_parameters 293
_refine_ls_number_reflns 2559
_refine_ls_number_restraints 6
_refine_ls_restrained_S_all 1.051
_refine_ls_R_factor_all 0.0730
_refine_ls_R_factor_gt 0.0556
_refine_ls_shift/su_max 0.002
_refine_ls_shift/su_mean 0.000
_refine_ls_structure_factor_coef Fsqd
_refine_ls_weighting_details 'calc w=1/[\s^2^(Fo^2^)+(0.0933P)^2^+0.2684P] where P=(Fo^2^+2Fc^2^)/3'
_refine_ls_weighting_scheme calc
_refine_ls_wR_factor_gt 0.1421
_refine_ls_wR_factor_ref 0.1514
_reflns_number_gt 1955
_reflns_number_total 2559
_reflns_threshold_expression I>2\s(I)
_cod_data_source_file ng2439.cif
_cod_data_source_block I
_cod_database_code 2218203
_cod_database_fobs_code 2218203

loop_
_symmetry_equiv_pos_as_xyz
'x, y, z'
'-x+1/2, -y, z+1/2'
'x+1/2, -y+1/2, -z'
'-x, y+1/2, -z+1/2'

loop_
_atom_site_type_symbol
_atom_site_label
_atom_site_fract_x
_atom_site_fract_y
_atom_site_fract_z
_atom_site_U_iso_or_equiv
_atom_site_adp_type
_atom_site_calc_flag
_atom_site_refinement_flags
_atom_site_occupancy
_atom_site_disorder_assembly
_atom_site_disorder_group
O O1 -0.0903(5) 0.5823(4) 0.10016(17) 0.1137(15) Uani d . 1 . .
O O2 0.1457(3) 0.82438(19) 0.29175(10) 0.0474(6) Uani d . 1 . .
O O3 0.4884(4) 0.8328(2) 0.49749(10) 0.0644(8) Uani d . 1 . .
O O4 0.3946(5) 0.8951(3) 0.57892(12) 0.0842(10) Uani d . 1 . .
O O5 0.4856(5) 0.9197(3) 0.22555(13) 0.0866(11) Uani d . 1 . .
O O6 0.3136(4) 0.8354(2) 0.17081(12) 0.0691(8) Uani d . 1 . .
C C1 -0.0244(6) 0.5948(4) 0.1464(2) 0.0742(13) Uani d . 1 . .
C C2 0.1457(6) 0.6130(3) 0.15092(19) 0.0642(11) Uani d . 1 . .
H H2 0.2062 0.6122 0.1174 0.077 Uiso calc R 1 . .
C C3 0.2222(5) 0.6310(3) 0.20064(16) 0.0476(9) Uani d . 1 . .
C C4 0.1357(4) 0.6367(3) 0.25779(16) 0.0481(9) Uani d . 1 . .
C C5 -0.0438(4) 0.6600(4) 0.2471(2) 0.0653(11) Uani d . 1 . .
H H5A -0.1024 0.6499 0.2826 0.078 Uiso calc R 1 . .
H H5B -0.0552 0.7326 0.2361 0.078 Uiso calc R 1 . .
C C6 -0.1187(6) 0.5921(4) 0.2008(2) 0.0759(13) Uani d . 1 . .
H H6A -0.1249 0.5208 0.2145 0.091 Uiso calc R 1 . .
H H6B -0.2272 0.6160 0.1933 0.091 Uiso calc R 1 . .
C C7 0.4024(4) 0.6423(3) 0.20023(16) 0.0515(9) Uani d . 1 . .
H H7A 0.4385 0.6512 0.1610 0.062 Uiso calc R 1 . .
H H7B 0.4502 0.5787 0.2149 0.062 Uiso calc R 1 . .
C C8 0.4618(4) 0.7341(3) 0.23596(14) 0.0465(9) Uani d . 1 . .
H H8 0.5790 0.7285 0.2383 0.056 Uiso calc R 1 . .
C C9 0.3961(4) 0.7217(3) 0.29729(14) 0.0432(8) Uani d . 1 . .
H H9 0.4299 0.6526 0.3105 0.052 Uiso calc R 1 . .
C C10 0.2131(4) 0.7204(3) 0.29597(15) 0.0438(8) Uani d . 1 . .
C C11 0.1258(4) 0.7665(3) 0.34520(16) 0.0467(9) Uani d . 1 . .
H H11 0.0178 0.7384 0.3516 0.056 Uiso calc R 1 . .
C C12 0.2055(4) 0.8119(3) 0.39783(15) 0.0508(9) Uani d . 1 . .
H H12A 0.1525 0.7852 0.4318 0.061 Uiso calc R 1 . .
H H12B 0.1925 0.8871 0.3975 0.061 Uiso calc R 1 . .
C C13 0.3852(5) 0.7856(3) 0.40082(14) 0.0474(9) Uani d . 1 . .
C C14 0.4600(4) 0.7996(3) 0.34071(14) 0.0451(9) Uani d . 1 . .
H H14 0.4309 0.8694 0.3271 0.054 Uiso calc R 1 . .
C C15 0.6431(5) 0.7989(4) 0.35129(17) 0.0646(12) Uani d . 1 . .
H H15A 0.6865 0.7293 0.3463 0.078 Uiso calc R 1 . .
H H15B 0.6972 0.8458 0.3250 0.078 Uiso calc R 1 . .
C C16 0.6647(5) 0.8359(5) 0.41383(17) 0.0721(13) Uani d . 1 . .
H H16A 0.7153 0.7820 0.4368 0.086 Uiso calc R 1 . .
H H16B 0.7307 0.8981 0.4153 0.086 Uiso calc R 1 . .
C C17 0.4943(5) 0.8590(3) 0.43599(14) 0.0534(10) Uani d . 1 . .
C C18 0.4499(5) 0.9740(3) 0.43479(17) 0.0578(10) Uani d . 1 . .
H H18A 0.3843 0.9900 0.4015 0.069 Uiso calc R 1 . .
H H18B 0.5455 1.0173 0.4339 0.069 Uiso calc R 1 . .
C C19 0.3553(7) 0.9913(4) 0.49035(16) 0.0727(13) Uani d . 1 . .
H H19A 0.3789 1.0590 0.5069 0.087 Uiso calc R 1 . .
H H19B 0.2406 0.9858 0.4837 0.087 Uiso calc R 1 . .
C C20 0.4135(6) 0.9058(3) 0.52799(16) 0.0629(11) Uani d . 1 . .
C C21 0.1522(6) 0.5303(3) 0.28953(19) 0.0659(11) Uani d . 1 . .
H H21A 0.2639 0.5144 0.2949 0.099 Uiso calc R 1 . .
H H21B 0.1027 0.4765 0.2671 0.099 Uiso calc R 1 . .
H H21C 0.1002 0.5346 0.3262 0.099 Uiso calc R 1 . .
C C22 0.4032(6) 0.6722(3) 0.42265(17) 0.0648(11) Uani d . 1 . .
H H22A 0.3698 0.6684 0.4620 0.097 Uiso calc R 1 . .
H H22B 0.5135 0.6511 0.4196 0.097 Uiso calc R 1 . .
H H22C 0.3374 0.6268 0.3999 0.097 Uiso calc R 1 . .
C C23 0.4237(5) 0.8399(3) 0.21110(15) 0.0503(9) Uani d . 1 . .
C C24 0.2627(8) 0.9320(4) 0.1450(2) 0.0944(18) Uani d . 1 . .
H H24A 0.2670 0.9867 0.1731 0.142 Uiso calc R 1 . .
H H24B 0.1546 0.9249 0.1312 0.142 Uiso calc R 1 . .
H H24C 0.3326 0.9489 0.1136 0.142 Uiso calc R 1 . .
O O8 0.547(6) 0.823(3) 0.0144(17) 0.431(13) Uiso d PD 0.50 A 1
H H8A 0.5024 0.8527 -0.0201 0.646 Uiso d PR 0.50 A 1
C C81 0.715(6) 0.815(6) 0.021(2) 0.431(13) Uiso d PD 0.50 A 1
H H81A 0.7682 0.8468 -0.0114 0.517 Uiso calc PR 0.50 A 1
H H81B 0.7455 0.7423 0.0227 0.517 Uiso calc PR 0.50 A 1
C C82 0.769(7) 0.868(5) 0.075(2) 0.431(13) Uiso d PD 0.50 A 1
H H82A 0.8188 0.8181 0.1000 0.646 Uiso calc PR 0.50 A 1
H H82B 0.6778 0.8983 0.0940 0.646 Uiso calc PR 0.50 A 1
H H82C 0.8447 0.9219 0.0657 0.646 Uiso calc PR 0.50 A 1
O O9 0.632(5) 0.917(4) 0.0182(15) 0.431(13) Uiso d PD 0.50 B 2
H H9A 0.5650 0.9195 -0.0163 0.646 Uiso d PR 0.50 B 2
C C91 0.625(7) 0.824(4) 0.050(3) 0.431(13) Uiso d PD 0.50 B 2
H H91A 0.6519 0.7660 0.0249 0.517 Uiso calc PR 0.50 B 2
H H91B 0.5155 0.8136 0.0632 0.517 Uiso calc PR 0.50 B 2
C C92 0.735(7) 0.825(5) 0.100(2) 0.431(13) Uiso d PD 0.50 B 2
H H92A 0.7614 0.7541 0.1100 0.646 Uiso calc PR 0.50 B 2
H H92B 0.6839 0.8584 0.1315 0.646 Uiso calc PR 0.50 B 2
H H92C 0.8316 0.8614 0.0898 0.646 Uiso calc PR 0.50 B 2

loop_
_atom_site_aniso_label
_atom_site_aniso_U_11
_atom_site_aniso_U_22
_atom_site_aniso_U_33
_atom_site_aniso_U_12
_atom_site_aniso_U_13
_atom_site_aniso_U_23
O1 0.100(3) 0.143(4) 0.098(3) -0.039(3) -0.033(2) -0.015(3)
O2 0.0473(14) 0.0399(13) 0.0551(13) 0.0060(11) 0.0018(12) 0.0004(11)
O3 0.091(2) 0.0635(17) 0.0388(13) 0.0233(17) -0.0092(14) -0.0007(13)
O4 0.127(3) 0.079(2) 0.0468(16) 0.021(2) 0.0019(18) 0.0003(15)
O5 0.114(3) 0.072(2) 0.0730(19) -0.039(2) -0.005(2) 0.0047(17)
O6 0.087(2) 0.0521(17) 0.0681(16) -0.0022(17) -0.0233(16) 0.0092(14)
C1 0.070(3) 0.068(3) 0.084(3) -0.016(2) -0.015(3) -0.018(3)
C2 0.070(3) 0.062(3) 0.061(2) -0.006(2) -0.003(2) -0.011(2)
C3 0.053(2) 0.0314(18) 0.058(2) 0.0005(16) 0.0028(19) -0.0040(16)
C4 0.0421(18) 0.041(2) 0.062(2) 0.0008(16) 0.0030(18) -0.0031(16)
C5 0.045(2) 0.060(3) 0.091(3) -0.001(2) -0.001(2) -0.023(2)
C6 0.053(2) 0.063(3) 0.112(4) -0.009(2) -0.008(3) -0.023(3)
C7 0.052(2) 0.054(2) 0.0484(19) 0.0091(18) 0.0050(18) -0.0047(18)
C8 0.0345(18) 0.061(2) 0.0443(19) 0.0012(17) 0.0017(16) -0.0036(17)
C9 0.0380(17) 0.047(2) 0.0443(17) 0.0067(15) 0.0050(16) 0.0000(16)
C10 0.0453(18) 0.0397(19) 0.0464(18) 0.0024(16) 0.0052(17) 0.0026(16)
C11 0.0408(19) 0.042(2) 0.057(2) 0.0010(16) 0.0100(17) 0.0014(17)
C12 0.054(2) 0.052(2) 0.0461(18) 0.0068(19) 0.0109(18) -0.0004(17)
C13 0.052(2) 0.052(2) 0.0380(17) 0.0077(17) 0.0021(17) -0.0009(16)
C14 0.0380(18) 0.058(2) 0.0397(17) 0.0012(17) 0.0022(15) 0.0004(16)
C15 0.045(2) 0.095(4) 0.054(2) 0.007(2) -0.0038(19) -0.012(2)
C16 0.053(2) 0.103(4) 0.060(2) 0.017(3) -0.010(2) -0.016(3)
C17 0.063(2) 0.060(2) 0.0365(17) 0.008(2) -0.0021(17) 0.0003(17)
C18 0.066(3) 0.056(2) 0.051(2) -0.001(2) -0.0043(19) 0.0061(19)
C19 0.105(4) 0.061(3) 0.052(2) 0.016(3) -0.004(2) 0.000(2)
C20 0.086(3) 0.059(3) 0.043(2) 0.010(2) -0.005(2) -0.0002(19)
C21 0.071(3) 0.048(2) 0.079(3) -0.001(2) 0.014(2) 0.005(2)
C22 0.088(3) 0.056(2) 0.051(2) 0.017(2) 0.004(2) 0.0080(19)
C23 0.053(2) 0.055(2) 0.0424(18) -0.0129(19) 0.0082(17) -0.0015(17)
C24 0.122(5) 0.071(3) 0.090(3) 0.020(3) -0.018(3) 0.018(3)

loop_
_atom_type_symbol
_atom_type_description
_atom_type_scat_dispersion_real
_atom_type_scat_dispersion_imag
_atom_type_scat_source
C C 0.0033 0.0000 'International Tables Vol C Tables 4.2.6.8 and 6.1.1.4'
H H 0.0000 0.0000 'International Tables Vol C Tables 4.2.6.8 and 6.1.1.4'
O O 0.0106 0.0000 'International Tables Vol C Tables 4.2.6.8 and 6.1.1.4'

loop_
_geom_angle_atom_site_label_1
_geom_angle_atom_site_label_2
_geom_angle_atom_site_label_3
_geom_angle
C10 O2 C11 61.2(2)
C20 O3 C17 112.0(3)
C23 O6 C24 117.8(4)
O1 C1 C2 121.9(5)
O1 C1 C6 120.8(4)
C2 C1 C6 117.3(4)
C3 C2 C1 123.9(4)
C3 C2 H2 118.1
C1 C2 H2 118.1
C2 C3 C7 118.9(4)
C2 C3 C4 122.8(3)
C7 C3 C4 118.3(3)
C3 C4 C10 110.1(3)
C3 C4 C5 109.1(3)
C10 C4 C5 111.4(3)
C3 C4 C21 109.4(3)
C10 C4 C21 107.4(3)
C5 C4 C21 109.4(3)
C6 C5 C4 113.6(3)
C6 C5 H5A 108.8
C4 C5 H5A 108.8
C6 C5 H5B 108.8
C4 C5 H5B 108.8
H5A C5 H5B 107.7
C1 C6 C5 112.0(4)
C1 C6 H6A 109.2
C5 C6 H6A 109.2
C1 C6 H6B 109.2
C5 C6 H6B 109.2
H6A C6 H6B 107.9
C3 C7 C8 113.1(3)
C3 C7 H7A 109.0
C8 C7 H7A 109.0
C3 C7 H7B 109.0
C8 C7 H7B 109.0
H7A C7 H7B 107.8
C23 C8 C7 114.6(3)
C23 C8 C9 112.0(3)
C7 C8 C9 108.2(3)
C23 C8 H8 107.2
C7 C8 H8 107.2
C9 C8 H8 107.2
C14 C9 C10 111.8(3)
C14 C9 C8 115.3(3)
C10 C9 C8 109.7(3)
C14 C9 H9 106.5
C10 C9 H9 106.5
C8 C9 H9 106.5
O2 C10 C11 59.7(2)
O2 C10 C9 112.2(3)
C11 C10 C9 118.1(3)
O2 C10 C4 116.2(3)
C11 C10 C4 121.5(3)
C9 C10 C4 116.0(3)
O2 C11 C10 59.1(2)
O2 C11 C12 116.5(3)
C10 C11 C12 124.6(3)
O2 C11 H11 114.9
C10 C11 H11 114.9
C12 C11 H11 114.9
C11 C12 C13 112.3(3)
C11 C12 H12A 109.1
C13 C12 H12A 109.1
C11 C12 H12B 109.1
C13 C12 H12B 109.1
H12A C12 H12B 107.9
C12 C13 C14 109.0(3)
C12 C13 C17 117.6(3)
C14 C13 C17 100.0(3)
C12 C13 C22 108.5(3)
C14 C13 C22 111.7(3)
C17 C13 C22 110.0(3)
C9 C14 C13 112.8(3)
C9 C14 C15 116.6(3)
C13 C14 C15 104.6(3)
C9 C14 H14 107.5
C13 C14 H14 107.5
C15 C14 H14 107.5
C16 C15 C14 105.3(3)
C16 C15 H15A 110.7
C14 C15 H15A 110.7
C16 C15 H15B 110.7
C14 C15 H15B 110.7
H15A C15 H15B 108.8
C17 C16 C15 105.6(3)
C17 C16 H16A 110.6
C15 C16 H16A 110.6
C17 C16 H16B 110.6
C15 C16 H16B 110.6
H16A C16 H16B 108.7
O3 C17 C18 103.4(3)
O3 C17 C16 108.3(3)
C18 C17 C16 113.9(4)
O3 C17 C13 111.0(3)
C18 C17 C13 116.0(3)
C16 C17 C13 104.3(3)
C17 C18 C19 104.4(3)
C17 C18 H18A 110.9
C19 C18 H18A 110.9
C17 C18 H18B 110.9
C19 C18 H18B 110.9
H18A C18 H18B 108.9
C20 C19 C18 103.0(4)
C20 C19 H19A 111.2
C18 C19 H19A 111.2
C20 C19 H19B 111.2
C18 C19 H19B 111.2
H19A C19 H19B 109.1
O4 C20 O3 120.5(4)
O4 C20 C19 128.5(4)
O3 C20 C19 110.9(3)
C4 C21 H21A 109.5
C4 C21 H21B 109.5
H21A C21 H21B 109.5
C4 C21 H21C 109.5
H21A C21 H21C 109.5
H21B C21 H21C 109.5
C13 C22 H22A 109.5
C13 C22 H22B 109.5
H22A C22 H22B 109.5
C13 C22 H22C 109.5
H22A C22 H22C 109.5
H22B C22 H22C 109.5
O5 C23 O6 122.7(4)
O5 C23 C8 124.9(4)
O6 C23 C8 112.4(3)
O6 C24 H24A 109.5
O6 C24 H24B 109.5
H24A C24 H24B 109.5
O6 C24 H24C 109.5
H24A C24 H24C 109.5
H24B C24 H24C 109.5
C81 O8 H8A 120.4
C81 O8 H9A 91.0
O8 C81 C82 111.1(11)
O8 C81 H81A 109.4
C82 C81 H81A 109.4
O8 C81 H81B 109.4
C82 C81 H81B 109.4
H81A C81 H81B 108.0
C81 C82 H82A 109.5
C81 C82 H82B 109.5
H82A C82 H82B 109.5
C81 C82 H82C 109.5
H82A C82 H82C 109.5
H82B C82 H82C 109.5
C91 O9 H9A 115.6
O9 C91 C92 112.3(12)
O9 C91 H91A 109.1
C92 C91 H91A 109.1
O9 C91 H91B 109.1
C92 C91 H91B 109.1
H91A C91 H91B 107.9
C91 C92 H92A 109.5
C91 C92 H92B 109.5
H92A C92 H92B 109.5
C91 C92 H92C 109.5
H92A C92 H92C 109.5
H92B C92 H92C 109.5

loop_
_geom_bond_atom_site_label_1
_geom_bond_atom_site_label_2
_geom_bond_distance
O1 C1 1.221(6)
O2 C10 1.451(4)
O2 C11 1.460(4)
O3 C20 1.331(5)
O3 C17 1.474(4)
O4 C20 1.206(5)
O5 C23 1.195(5)
O6 C23 1.314(5)
O6 C24 1.441(5)
C1 C2 1.438(7)
C1 C6 1.492(7)
C2 C3 1.343(6)
C2 H2 0.9300
C3 C7 1.508(5)
C3 C4 1.516(5)
C4 C10 1.536(5)
C4 C5 1.544(5)
C4 C21 1.559(5)
C5 C6 1.520(6)
C5 H5A 0.9700
C5 H5B 0.9700
C6 H6A 0.9700
C6 H6B 0.9700
C7 C8 1.525(5)
C7 H7A 0.9700
C7 H7B 0.9700
C8 C23 1.510(5)
C8 C9 1.539(5)
C8 H8 0.9800
C9 C14 1.519(5)
C9 C10 1.523(5)
C9 H9 0.9800
C10 C11 1.482(5)
C11 C12 1.512(5)
C11 H11 0.9800
C12 C13 1.535(5)
C12 H12A 0.9700
C12 H12B 0.9700
C13 C14 1.544(5)
C13 C17 1.545(6)
C13 C22 1.548(6)
C14 C15 1.545(5)
C14 H14 0.9800
C15 C16 1.544(6)
C15 H15A 0.9700
C15 H15B 0.9700
C16 C17 1.538(6)
C16 H16A 0.9700
C16 H16B 0.9700
C17 C18 1.522(6)
C18 C19 1.532(6)
C18 H18A 0.9700
C18 H18B 0.9700
C19 C20 1.486(6)
C19 H19A 0.9700
C19 H19B 0.9700
C21 H21A 0.9600
C21 H21B 0.9600
C21 H21C 0.9600
C22 H22A 0.9600
C22 H22B 0.9600
C22 H22C 0.9600
C24 H24A 0.9600
C24 H24B 0.9600
C24 H24C 0.9600
O8 C81 1.409(11)
O8 H8A 0.9668
C81 C82 1.494(11)
C81 H81A 0.9700
C81 H81B 0.9700
C82 H82A 0.9600
C82 H82B 0.9600
C82 H82C 0.9600
O9 C91 1.403(11)
O9 H9A 0.9804
C91 C92 1.483(11)
C91 H91A 0.9700
C91 H91B 0.9700
C92 H92A 0.9600
C92 H92B 0.9600
C92 H92C 0.9600

loop_
_geom_hbond_atom_site_label_D
_geom_hbond_atom_site_label_H
_geom_hbond_atom_site_label_A
_geom_hbond_site_symmetry_A
_geom_hbond_distance_DH
_geom_hbond_distance_HA
_geom_hbond_distance_DA
_geom_hbond_angle_DHA
_geom_hbond_publ_flag
O8 H8A O1 3_565 0.96 2.19 3.15(4) 178 y
O9 H9A O1 3_565 0.98 2.34 3.32(4) 177 y
C6 H6A O2 4_545 0.97 2.53 3.447(6) 157 n
C7 H7B O5 4_645 0.97 2.52 3.467(5) 164 n
C11 H11 O4 3_466 0.98 2.57 3.337(5) 135 n
C14 H14 O5 . 0.98 2.50 3.103(5) 120 n
C21 H21A O5 4_645 0.96 2.46 3.351(6) 154 n
C92 H92A O1 1_655 0.96 2.54 3.44(6) 155 n

loop_
_geom_torsion_atom_site_label_1
_geom_torsion_atom_site_label_2
_geom_torsion_atom_site_label_3
_geom_torsion_atom_site_label_4
_geom_torsion
O1 C1 C2 C3 177.4(5)
C6 C1 C2 C3 -2.3(7)
C1 C2 C3 C7 176.2(4)
C1 C2 C3 C4 -1.5(7)
C2 C3 C4 C10 -143.4(4)
C7 C3 C4 C10 38.9(4)
C2 C3 C4 C5 -20.9(5)
C7 C3 C4 C5 161.4(3)
C2 C3 C4 C21 98.7(4)
C7 C3 C4 C21 -79.0(4)
C3 C4 C5 C6 47.3(5)
C10 C4 C5 C6 169.0(4)
C21 C4 C5 C6 -72.4(5)
O1 C1 C6 C5 -150.7(5)
C2 C1 C6 C5 29.0(7)
C4 C5 C6 C1 -52.5(6)
C2 C3 C7 C8 134.9(4)
C4 C3 C7 C8 -47.3(5)
C3 C7 C8 C23 -70.2(4)
C3 C7 C8 C9 55.7(4)
C23 C8 C9 C14 -59.7(4)
C7 C8 C9 C14 172.9(3)
C23 C8 C9 C10 67.5(4)
C7 C8 C9 C10 -59.9(4)
C11 O2 C10 C9 -110.5(3)
C11 O2 C10 C4 112.7(4)
C14 C9 C10 O2 48.9(4)
C8 C9 C10 O2 -80.2(4)
C14 C9 C10 C11 -17.5(5)
C8 C9 C10 C11 -146.7(3)
C14 C9 C10 C4 -174.2(3)
C8 C9 C10 C4 56.6(4)
C3 C4 C10 O2 91.2(4)
C5 C4 C10 O2 -30.0(5)
C21 C4 C10 O2 -149.7(3)
C3 C4 C10 C11 160.2(3)
C5 C4 C10 C11 39.1(5)
C21 C4 C10 C11 -80.7(4)
C3 C4 C10 C9 -44.0(4)
C5 C4 C10 C9 -165.1(3)
C21 C4 C10 C9 75.1(4)
C10 O2 C11 C12 116.1(3)
C9 C10 C11 O2 100.7(3)
C4 C10 C11 O2 -104.0(3)
O2 C10 C11 C12 -102.7(4)
C9 C10 C11 C12 -2.0(5)
C4 C10 C11 C12 153.4(3)
O2 C11 C12 C13 -81.0(4)
C10 C11 C12 C13 -11.7(5)
C11 C12 C13 C14 43.1(4)
C11 C12 C13 C17 155.9(3)
C11 C12 C13 C22 -78.6(4)
C10 C9 C14 C13 51.8(4)
C8 C9 C14 C13 178.0(3)
C10 C9 C14 C15 172.9(3)
C8 C9 C14 C15 -60.9(5)
C12 C13 C14 C9 -66.2(4)
C17 C13 C14 C9 169.9(3)
C22 C13 C14 C9 53.7(4)
C12 C13 C14 C15 166.1(3)
C17 C13 C14 C15 42.2(4)
C22 C13 C14 C15 -74.1(4)
C9 C14 C15 C16 -151.0(4)
C13 C14 C15 C16 -25.7(5)
C14 C15 C16 C17 -1.4(5)
C20 O3 C17 C18 14.6(5)
C20 O3 C17 C16 135.7(4)
C20 O3 C17 C13 -110.5(4)
C15 C16 C17 O3 146.3(4)
C15 C16 C17 C18 -99.4(4)
C15 C16 C17 C13 28.0(5)
C12 C13 C17 O3 82.8(4)
C14 C13 C17 O3 -159.5(3)
C22 C13 C17 O3 -41.9(4)
C12 C13 C17 C18 -34.7(5)
C14 C13 C17 C18 83.0(4)
C22 C13 C17 C18 -159.5(3)
C12 C13 C17 C16 -160.8(3)
C14 C13 C17 C16 -43.1(4)
C22 C13 C17 C16 74.5(4)
O3 C17 C18 C19 -23.4(4)
C16 C17 C18 C19 -140.6(4)
C13 C17 C18 C19 98.3(4)
C17 C18 C19 C20 23.9(5)
C17 O3 C20 O4 178.1(4)
C17 O3 C20 C19 1.0(5)
C18 C19 C20 O4 167.2(5)
C18 C19 C20 O3 -16.1(5)
C24 O6 C23 O5 -2.4(6)
C24 O6 C23 C8 177.9(4)
C7 C8 C23 O5 -164.2(4)
C9 C8 C23 O5 72.0(5)
C7 C8 C23 O6 15.5(4)
C9 C8 C23 O6 -108.3(3)
